data_7151219
loop_
_publ_author_name
'Zinzalla, Giovanna'
'Milroy, Lech-Gustav'
'Ley, Steven V.'

_publ_section_title
;
 Chemical variation of natural product-like scaffolds: design and
 synthesis of spiroketal derivatives.
;
_journal_issue 10
_journal_name_full 'Organic &amp; biomolecular chemistry'
_journal_page_first 1977
_journal_page_last 2002
_journal_paper_doi 10.1039/b603015g
_journal_volume 4
_journal_year 2006
_chemical_absolute_configuration 'The absolute configuration was determined reliably'
_chemical_formula_moiety 'C21 H29 Br O4 S2'
_chemical_formula_sum 'C21 H29 Br O4 S2'
_chemical_formula_weight 489.47
_chemical_name_systematic
;
?
;
_space_group_IT_number 18
_symmetry_cell_setting orthorhombic
_symmetry_space_group_name_Hall 'P 2 2ab'
_symmetry_space_group_name_H-M 'P 21 21 2'
_atom_sites_solution_hydrogens geom
_atom_sites_solution_primary direct
_atom_sites_solution_secondary difmap
_audit_creation_method SHELXL-97
_cell_angle_alpha 90.00
_cell_angle_beta 90.00
_cell_angle_gamma 90.00
_cell_formula_units_Z 4
_cell_length_a 13.4354(4)
_cell_length_b 16.5257(6)
_cell_length_c 9.9835(3)
_cell_measurement_reflns_used 16266
_cell_measurement_temperature 180(2)
_cell_measurement_theta_max 25.03
_cell_measurement_theta_min 1.00
_cell_volume 2216.63(12)
_computing_cell_refinement 'HKL Scalepack (Otwinowski & Minor 1997)'
_computing_data_collection 'Collect (Nonius B.V. 1998)'
_computing_data_reduction
;
HKL Denzo and Scalepack (Otwinowski & Minor 1997)
;
_computing_publication_material 'SHELXL-97 (Sheldrick 1997)'
_computing_structure_refinement 'SHELXL-97 (Sheldrick 1997)'
_computing_structure_solution 'SIR-92 (Altomare et al. 1994)'
_diffrn_ambient_temperature 180(2)
_diffrn_measured_fraction_theta_full 0.991
_diffrn_measured_fraction_theta_max 0.991
_diffrn_measurement_device_type 'Nonius Kappa CCD'
_diffrn_measurement_method 'Thin slice \w and \f scans'
_diffrn_radiation_source 'fine-focus sealed tube'
_diffrn_radiation_type MoK\a
_diffrn_radiation_wavelength 0.71073
_diffrn_reflns_av_R_equivalents 0.0547
_diffrn_reflns_av_sigmaI/netI 0.0408
_diffrn_reflns_limit_h_max 15
_diffrn_reflns_limit_h_min -15
_diffrn_reflns_limit_k_max 19
_diffrn_reflns_limit_k_min -19
_diffrn_reflns_limit_l_max 11
_diffrn_reflns_limit_l_min -10
_diffrn_reflns_number 13524
_diffrn_reflns_theta_full 25.02
_diffrn_reflns_theta_max 25.02
_diffrn_reflns_theta_min 3.86
_exptl_absorpt_coefficient_mu 2.067
_exptl_absorpt_correction_T_max 0.739
_exptl_absorpt_correction_T_min 0.586
_exptl_absorpt_correction_type multi-scan
_exptl_absorpt_process_details
;
multi-scan from symmetry-related measurements
Sortav (Blessing 1995)
;
_exptl_crystal_colour colourless
_exptl_crystal_density_diffrn 1.467
_exptl_crystal_density_method 'not measured'
_exptl_crystal_description block
_exptl_crystal_F_000 1016
_exptl_crystal_size_max 0.23
_exptl_crystal_size_mid 0.21
_exptl_crystal_size_min 0.12
_refine_diff_density_max 0.300
_refine_diff_density_min -0.877
_refine_diff_density_rms 0.082
_refine_ls_abs_structure_details 'Flack H D (1983), Acta Cryst. A39, 876-881'
_refine_ls_abs_structure_Flack 0.003(15)
_refine_ls_extinction_method none
_refine_ls_goodness_of_fit_ref 1.137
_refine_ls_hydrogen_treatment mixed
_refine_ls_matrix_type full
_refine_ls_number_parameters 256
_refine_ls_number_reflns 3866
_refine_ls_number_restraints 1
_refine_ls_restrained_S_all 1.137
_refine_ls_R_factor_all 0.0601
_refine_ls_R_factor_gt 0.0522
_refine_ls_shift/su_max 0.001
_refine_ls_shift/su_mean 0.000
_refine_ls_structure_factor_coef Fsqd
_refine_ls_weighting_details 'calc w=1/[\s^2^(Fo^2^)+(0.0741P)^2^+1.9578P] where P=(Fo^2^+2Fc^2^)/3'
_refine_ls_weighting_scheme calc
_refine_ls_wR_factor_gt 0.1395
_refine_ls_wR_factor_ref 0.1457
_reflns_number_gt 3486
_reflns_number_total 3866
_reflns_threshold_expression >2sigma(I)
_cod_data_source_file b603015g.txt
_cod_data_source_block sl0512
_cod_original_sg_symbol_H-M P2(1)2(1)2
_cod_database_code 7151219

loop_
_symmetry_equiv_pos_as_xyz
'x, y, z'
'-x, -y, z'
'x+1/2, -y+1/2, -z'
'-x+1/2, y+1/2, -z'

loop_
_atom_site_label
_atom_site_type_symbol
_atom_site_fract_x
_atom_site_fract_y
_atom_site_fract_z
_atom_site_U_iso_or_equiv
_atom_site_adp_type
_atom_site_occupancy
_atom_site_symmetry_multiplicity
_atom_site_calc_flag
_atom_site_refinement_flags
_atom_site_disorder_assembly
_atom_site_disorder_group
O1 O -0.0484(2) 0.20408(17) -0.5807(3) 0.0328(7) Uani 1 1 d . . .
C2 C -0.0339(3) 0.1928(3) -0.4387(5) 0.0374(10) Uani 1 1 d . . .
H2 H 0.0157 0.2330 -0.4047 0.045 Uiso 1 1 calc R . .
C3 C -0.1310(4) 0.2027(3) -0.3644(5) 0.0436(12) Uani 1 1 d . . .
H3A H -0.1189 0.1985 -0.2668 0.052 Uiso 1 1 calc R . .
H3B H -0.1772 0.1587 -0.3904 0.052 Uiso 1 1 calc R . .
C4 C -0.1783(4) 0.2843(3) -0.3960(5) 0.0438(12) Uani 1 1 d . . .
H4A H -0.1357 0.3286 -0.3617 0.053 Uiso 1 1 calc R . .
H4B H -0.2442 0.2884 -0.3521 0.053 Uiso 1 1 calc R . .
C5 C -0.1903(3) 0.2923(3) -0.5494(5) 0.0380(11) Uani 1 1 d . . .
H5A H -0.2384 0.2514 -0.5821 0.046 Uiso 1 1 calc R . .
H5B H -0.2166 0.3466 -0.5717 0.046 Uiso 1 1 calc R . .
C6 C -0.0902(3) 0.2799(3) -0.6179(5) 0.0315(10) Uani 1 1 d . . .
C7 C -0.0998(3) 0.2763(3) -0.7697(5) 0.0366(11) Uani 1 1 d . . .
H7A H -0.1435 0.3211 -0.7993 0.044 Uiso 1 1 calc R . .
H7B H -0.1329 0.2249 -0.7943 0.044 Uiso 1 1 calc R . .
C8 C -0.0009(3) 0.2821(3) -0.8459(5) 0.0355(10) Uani 1 1 d . . .
C9 C 0.0592(4) 0.3520(3) -0.7871(5) 0.0372(10) Uani 1 1 d . . .
H9A H 0.1266 0.3520 -0.8273 0.045 Uiso 1 1 calc R . .
H9B H 0.0266 0.4038 -0.8110 0.045 Uiso 1 1 calc R . .
C10 C 0.0684(3) 0.3466(3) -0.6365(5) 0.0325(10) Uani 1 1 d . . .
H10 H 0.1062 0.2968 -0.6108 0.039 Uiso 1 1 calc R . .
O11 O -0.0293(2) 0.34543(17) -0.5774(3) 0.0334(7) Uani 1 1 d . . .
C12 C 0.0082(4) 0.1080(3) -0.4263(5) 0.0427(11) Uani 1 1 d . . .
H12A H 0.0213 0.0962 -0.3308 0.051 Uiso 1 1 calc R . .
H12B H -0.0417 0.0687 -0.4589 0.051 Uiso 1 1 calc R . .
O13 O 0.0981(3) 0.0982(2) -0.5006(4) 0.0524(10) Uani 1 1 d D . .
H13 H 0.093(5) 0.135(3) -0.579(4) 0.063 Uiso 1 1 d D . .
S14 S -0.03836(9) 0.30184(9) -1.01921(14) 0.0470(3) Uani 1 1 d . . .
C15 C 0.0788(4) 0.2975(4) -1.1086(6) 0.0553(14) Uani 1 1 d . . .
H15A H 0.0670 0.3092 -1.2045 0.066 Uiso 1 1 calc R . .
H15B H 0.1242 0.3395 -1.0729 0.066 Uiso 1 1 calc R . .
C16 C 0.1276(4) 0.2153(4) -1.0951(7) 0.0595(16) Uani 1 1 d . . .
H16A H 0.0789 0.1729 -1.1197 0.071 Uiso 1 1 calc R . .
H16B H 0.1841 0.2118 -1.1585 0.071 Uiso 1 1 calc R . .
C17 C 0.1649(4) 0.1996(4) -0.9553(6) 0.0518(14) Uani 1 1 d . . .
H17A H 0.2067 0.2458 -0.9267 0.062 Uiso 1 1 calc R . .
H17B H 0.2074 0.1507 -0.9563 0.062 Uiso 1 1 calc R . .
S18 S 0.06526(8) 0.18522(7) -0.83270(14) 0.0391(3) Uani 1 1 d . . .
C19 C 0.1203(3) 0.4210(3) -0.5838(6) 0.0400(11) Uani 1 1 d . . .
H19A H 0.1821 0.4302 -0.6355 0.048 Uiso 1 1 calc R . .
H19B H 0.0766 0.4686 -0.5964 0.048 Uiso 1 1 calc R . .
O20 O 0.1441(3) 0.41301(19) -0.4461(4) 0.0415(8) Uani 1 1 d . . .
C21 C 0.1872(6) 0.4871(4) -0.4023(7) 0.0707(19) Uani 1 1 d . . .
H21A H 0.1382 0.5314 -0.4125 0.085 Uiso 1 1 calc R . .
H21B H 0.2457 0.5000 -0.4587 0.085 Uiso 1 1 calc R . .
C22 C 0.2184(5) 0.4814(3) -0.2599(6) 0.0522(14) Uani 1 1 d . . .
C23 C 0.3099(6) 0.4506(4) -0.2239(8) 0.0693(19) Uani 1 1 d . . .
H23 H 0.3517 0.4286 -0.2915 0.083 Uiso 1 1 calc R . .
C24 C 0.3424(5) 0.4506(4) -0.0943(8) 0.0655(17) Uani 1 1 d . . .
H24 H 0.4063 0.4296 -0.0725 0.079 Uiso 1 1 calc R . .
C25 C 0.2818(4) 0.4813(3) 0.0040(6) 0.0515(13) Uani 1 1 d . . .
C26 C 0.1881(4) 0.5091(3) -0.0258(6) 0.0508(13) Uani 1 1 d . . .
H26 H 0.1451 0.5278 0.0432 0.061 Uiso 1 1 calc R . .
C27 C 0.1573(4) 0.5093(3) -0.1583(6) 0.0540(14) Uani 1 1 d . . .
H27 H 0.0929 0.5291 -0.1799 0.065 Uiso 1 1 calc R . .
Br28 Br 0.33053(7) 0.49177(6) 0.17770(8) 0.0913(3) Uani 1 1 d . . .

loop_
_atom_site_aniso_label
_atom_site_aniso_U_11
_atom_site_aniso_U_22
_atom_site_aniso_U_33
_atom_site_aniso_U_23
_atom_site_aniso_U_13
_atom_site_aniso_U_12
O1 0.0262(15) 0.0270(15) 0.0453(18) -0.0023(13) -0.0033(13) -0.0007(13)
C2 0.031(2) 0.037(2) 0.044(3) -0.002(2) -0.0072(18) -0.005(2)
C3 0.039(3) 0.040(3) 0.052(3) 0.004(2) 0.002(2) -0.007(2)
C4 0.032(2) 0.045(3) 0.055(3) -0.004(2) 0.008(2) -0.006(2)
C5 0.019(2) 0.044(3) 0.051(3) -0.007(2) 0.0063(18) 0.000(2)
C6 0.024(2) 0.028(2) 0.042(3) -0.0031(17) -0.0003(18) -0.0003(17)
C7 0.021(2) 0.043(3) 0.046(3) -0.001(2) -0.0013(19) 0.0028(19)
C8 0.0223(19) 0.035(2) 0.049(3) 0.001(2) 0.002(2) 0.0042(17)
C9 0.030(2) 0.034(2) 0.048(3) -0.003(2) 0.004(2) 0.0020(19)
C10 0.019(2) 0.027(2) 0.051(3) 0.0007(18) 0.0042(18) 0.0010(17)
O11 0.0245(15) 0.0277(15) 0.0478(18) -0.0020(13) 0.0042(12) -0.0006(12)
C12 0.037(3) 0.042(3) 0.049(3) 0.004(2) -0.011(2) 0.000(2)
O13 0.0355(19) 0.048(2) 0.074(3) 0.0048(19) -0.0071(19) 0.0083(16)
S14 0.0412(7) 0.0555(8) 0.0442(7) 0.0000(6) -0.0008(5) 0.0073(6)
C15 0.050(3) 0.067(4) 0.049(3) -0.006(3) 0.009(2) -0.011(3)
C16 0.040(3) 0.075(4) 0.064(4) -0.021(3) 0.021(3) -0.006(3)
C17 0.027(2) 0.055(3) 0.074(4) -0.016(3) 0.008(2) 0.004(2)
S18 0.0240(5) 0.0360(6) 0.0574(7) -0.0062(5) -0.0019(5) 0.0045(4)
C19 0.025(2) 0.031(2) 0.064(3) 0.003(2) 0.004(2) 0.0015(19)
O20 0.0376(19) 0.0307(17) 0.056(2) -0.0015(15) -0.0030(15) -0.0068(14)
C21 0.106(5) 0.033(3) 0.073(4) -0.005(3) -0.010(4) -0.027(3)
C22 0.063(4) 0.033(3) 0.060(3) -0.006(2) -0.004(3) -0.013(3)
C23 0.069(4) 0.052(3) 0.087(5) -0.018(3) 0.019(4) 0.011(3)
C24 0.046(3) 0.061(4) 0.090(5) 0.000(3) -0.002(3) 0.017(3)
C25 0.048(3) 0.037(3) 0.068(4) -0.007(3) -0.005(3) -0.004(2)
C26 0.037(3) 0.042(3) 0.073(4) -0.007(3) 0.007(3) -0.002(2)
C27 0.036(3) 0.042(3) 0.085(4) -0.002(3) -0.012(3) -0.007(2)
Br28 0.1040(6) 0.0970(6) 0.0729(5) 0.0282(4) -0.0313(4) -0.0383(5)

loop_
_atom_type_symbol
_atom_type_description
_atom_type_scat_dispersion_real
_atom_type_scat_dispersion_imag
_atom_type_scat_source
C C 0.0033 0.0016 'International Tables Vol C Tables 4.2.6.8 and 6.1.1.4'
H H 0.0000 0.0000 'International Tables Vol C Tables 4.2.6.8 and 6.1.1.4'
O O 0.0106 0.0060 'International Tables Vol C Tables 4.2.6.8 and 6.1.1.4'
S S 0.1246 0.1234 'International Tables Vol C Tables 4.2.6.8 and 6.1.1.4'
Br Br -0.2901 2.4595 'International Tables Vol C Tables 4.2.6.8 and 6.1.1.4'

loop_
_geom_angle_atom_site_label_1
_geom_angle_atom_site_label_2
_geom_angle_atom_site_label_3
_geom_angle
_geom_angle_site_symmetry_1
_geom_angle_site_symmetry_3
_geom_angle_publ_flag
C6 O1 C2 115.0(3) . . ?
O1 C2 C3 110.6(4) . . ?
O1 C2 C12 104.4(4) . . ?
C3 C2 C12 112.5(4) . . ?
O1 C2 H2 109.7 . . ?
C3 C2 H2 109.7 . . ?
C12 C2 H2 109.7 . . ?
C2 C3 C4 110.7(4) . . ?
C2 C3 H3A 109.5 . . ?
C4 C3 H3A 109.5 . . ?
C2 C3 H3B 109.5 . . ?
C4 C3 H3B 109.5 . . ?
H3A C3 H3B 108.1 . . ?
C3 C4 C5 108.9(4) . . ?
C3 C4 H4A 109.9 . . ?
C5 C4 H4A 109.9 . . ?
C3 C4 H4B 109.9 . . ?
C5 C4 H4B 109.9 . . ?
H4A C4 H4B 108.3 . . ?
C6 C5 C4 110.0(4) . . ?
C6 C5 H5A 109.7 . . ?
C4 C5 H5A 109.7 . . ?
C6 C5 H5B 109.7 . . ?
C4 C5 H5B 109.7 . . ?
H5A C5 H5B 108.2 . . ?
O11 C6 O1 111.8(3) . . ?
O11 C6 C7 111.2(4) . . ?
O1 C6 C7 105.0(4) . . ?
O11 C6 C5 106.2(4) . . ?
O1 C6 C5 110.5(4) . . ?
C7 C6 C5 112.2(4) . . ?
C6 C7 C8 114.8(4) . . ?
C6 C7 H7A 108.6 . . ?
C8 C7 H7A 108.6 . . ?
C6 C7 H7B 108.6 . . ?
C8 C7 H7B 108.6 . . ?
H7A C7 H7B 107.6 . . ?
C9 C8 C7 108.3(4) . . ?
C9 C8 S14 111.9(3) . . ?
C7 C8 S14 104.0(3) . . ?
C9 C8 S18 112.1(3) . . ?
C7 C8 S18 109.2(3) . . ?
S14 C8 S18 110.9(2) . . ?
C10 C9 C8 112.4(4) . . ?
C10 C9 H9A 109.1 . . ?
C8 C9 H9A 109.1 . . ?
C10 C9 H9B 109.1 . . ?
C8 C9 H9B 109.1 . . ?
H9A C9 H9B 107.9 . . ?
O11 C10 C19 106.8(4) . . ?
O11 C10 C9 109.5(4) . . ?
C19 C10 C9 109.7(4) . . ?
O11 C10 H10 110.3 . . ?
C19 C10 H10 110.3 . . ?
C9 C10 H10 110.3 . . ?
C6 O11 C10 114.9(3) . . ?
O13 C12 C2 112.2(4) . . ?
O13 C12 H12A 109.2 . . ?
C2 C12 H12A 109.2 . . ?
O13 C12 H12B 109.2 . . ?
C2 C12 H12B 109.2 . . ?
H12A C12 H12B 107.9 . . ?
C12 O13 H13 107(4) . . ?
C15 S14 C8 102.7(3) . . ?
C16 C15 S14 111.6(4) . . ?
C16 C15 H15A 109.3 . . ?
S14 C15 H15A 109.3 . . ?
C16 C15 H15B 109.3 . . ?
S14 C15 H15B 109.3 . . ?
H15A C15 H15B 108.0 . . ?
C17 C16 C15 112.4(5) . . ?
C17 C16 H16A 109.1 . . ?
C15 C16 H16A 109.1 . . ?
C17 C16 H16B 109.1 . . ?
C15 C16 H16B 109.1 . . ?
H16A C16 H16B 107.9 . . ?
C16 C17 S18 113.5(4) . . ?
C16 C17 H17A 108.9 . . ?
S18 C17 H17A 108.9 . . ?
C16 C17 H17B 108.9 . . ?
S18 C17 H17B 108.9 . . ?
H17A C17 H17B 107.7 . . ?
C17 S18 C8 101.1(2) . . ?
O20 C19 C10 111.6(4) . . ?
O20 C19 H19A 109.3 . . ?
C10 C19 H19A 109.3 . . ?
O20 C19 H19B 109.3 . . ?
C10 C19 H19B 109.3 . . ?
H19A C19 H19B 108.0 . . ?
C19 O20 C21 108.1(4) . . ?
O20 C21 C22 110.7(5) . . ?
O20 C21 H21A 109.5 . . ?
C22 C21 H21A 109.5 . . ?
O20 C21 H21B 109.5 . . ?
C22 C21 H21B 109.5 . . ?
H21A C21 H21B 108.1 . . ?
C23 C22 C27 117.5(6) . . ?
C23 C22 C21 121.7(6) . . ?
C27 C22 C21 120.8(6) . . ?
C24 C23 C22 122.2(6) . . ?
C24 C23 H23 118.9 . . ?
C22 C23 H23 118.9 . . ?
C23 C24 C25 119.2(6) . . ?
C23 C24 H24 120.4 . . ?
C25 C24 H24 120.4 . . ?
C24 C25 C26 120.9(6) . . ?
C24 C25 Br28 119.4(5) . . ?
C26 C25 Br28 119.5(5) . . ?
C25 C26 C27 118.7(5) . . ?
C25 C26 H26 120.6 . . ?
C27 C26 H26 120.6 . . ?
C22 C27 C26 121.4(5) . . ?
C22 C27 H27 119.3 . . ?
C26 C27 H27 119.3 . . ?

loop_
_geom_bond_atom_site_label_1
_geom_bond_atom_site_label_2
_geom_bond_distance
_geom_bond_site_symmetry_2
_geom_bond_publ_flag
O1 C6 1.422(5) . ?
O1 C2 1.444(6) . ?
C2 C3 1.510(7) . ?
C2 C12 1.516(7) . ?
C2 H2 1.0000 . ?
C3 C4 1.525(7) . ?
C3 H3A 0.9900 . ?
C3 H3B 0.9900 . ?
C4 C5 1.545(7) . ?
C4 H4A 0.9900 . ?
C4 H4B 0.9900 . ?
C5 C6 1.522(6) . ?
C5 H5A 0.9900 . ?
C5 H5B 0.9900 . ?
C6 O11 1.417(5) . ?
C6 C7 1.521(7) . ?
C7 C8 1.534(6) . ?
C7 H7A 0.9900 . ?
C7 H7B 0.9900 . ?
C8 C9 1.528(7) . ?
C8 S14 1.831(5) . ?
C8 S18 1.836(4) . ?
C9 C10 1.511(7) . ?
C9 H9A 0.9900 . ?
C9 H9B 0.9900 . ?
C10 O11 1.440(5) . ?
C10 C19 1.508(6) . ?
C10 H10 1.0000 . ?
C12 O13 1.426(7) . ?
C12 H12A 0.9900 . ?
C12 H12B 0.9900 . ?
O13 H13 0.99(2) . ?
S14 C15 1.811(6) . ?
C15 C16 1.514(9) . ?
C15 H15A 0.9900 . ?
C15 H15B 0.9900 . ?
C16 C17 1.506(9) . ?
C16 H16A 0.9900 . ?
C16 H16B 0.9900 . ?
C17 S18 1.829(5) . ?
C17 H17A 0.9900 . ?
C17 H17B 0.9900 . ?
C19 O20 1.417(7) . ?
C19 H19A 0.9900 . ?
C19 H19B 0.9900 . ?
O20 C21 1.423(6) . ?
C21 C22 1.485(9) . ?
C21 H21A 0.9900 . ?
C21 H21B 0.9900 . ?
C22 C23 1.377(10) . ?
C22 C27 1.385(9) . ?
C23 C24 1.366(11) . ?
C23 H23 0.9500 . ?
C24 C25 1.373(9) . ?
C24 H24 0.9500 . ?
C25 C26 1.373(8) . ?
C25 Br28 1.862(6) . ?
C26 C27 1.386(9) . ?
C26 H26 0.9500 . ?
C27 H27 0.9500 . ?

loop_
_geom_torsion_atom_site_label_1
_geom_torsion_atom_site_label_2
_geom_torsion_atom_site_label_3
_geom_torsion_atom_site_label_4
_geom_torsion
_geom_torsion_site_symmetry_1
_geom_torsion_site_symmetry_2
_geom_torsion_site_symmetry_3
_geom_torsion_site_symmetry_4
_geom_torsion_publ_flag
C6 O1 C2 C3 57.4(5) . . . . ?
C6 O1 C2 C12 178.6(3) . . . . ?
O1 C2 C3 C4 -55.3(5) . . . . ?
C12 C2 C3 C4 -171.6(4) . . . . ?
C2 C3 C4 C5 55.4(5) . . . . ?
C3 C4 C5 C6 -55.4(5) . . . . ?
C2 O1 C6 O11 60.3(5) . . . . ?
C2 O1 C6 C7 -179.0(3) . . . . ?
C2 O1 C6 C5 -57.8(5) . . . . ?
C4 C5 C6 O11 -65.6(5) . . . . ?
C4 C5 C6 O1 55.8(5) . . . . ?
C4 C5 C6 C7 172.7(4) . . . . ?
O11 C6 C7 C8 48.8(5) . . . . ?
O1 C6 C7 C8 -72.3(5) . . . . ?
C5 C6 C7 C8 167.6(4) . . . . ?
C6 C7 C8 C9 -47.0(5) . . . . ?
C6 C7 C8 S14 -166.2(3) . . . . ?
C6 C7 C8 S18 75.3(4) . . . . ?
C7 C8 C9 C10 51.6(5) . . . . ?
S14 C8 C9 C10 165.7(3) . . . . ?
S18 C8 C9 C10 -69.0(4) . . . . ?
C8 C9 C10 O11 -58.0(5) . . . . ?
C8 C9 C10 C19 -174.9(4) . . . . ?
O1 C6 O11 C10 61.9(5) . . . . ?
C7 C6 O11 C10 -55.2(5) . . . . ?
C5 C6 O11 C10 -177.5(4) . . . . ?
C19 C10 O11 C6 178.8(4) . . . . ?
C9 C10 O11 C6 60.1(5) . . . . ?
O1 C2 C12 O13 57.9(5) . . . . ?
C3 C2 C12 O13 177.9(4) . . . . ?
C9 C8 S14 C15 69.1(4) . . . . ?
C7 C8 S14 C15 -174.2(3) . . . . ?
S18 C8 S14 C15 -56.8(3) . . . . ?
C8 S14 C15 C16 60.7(5) . . . . ?
S14 C15 C16 C17 -69.5(6) . . . . ?
C15 C16 C17 S18 69.8(6) . . . . ?
C16 C17 S18 C8 -59.6(5) . . . . ?
C9 C8 S18 C17 -70.7(4) . . . . ?
C7 C8 S18 C17 169.3(3) . . . . ?
S14 C8 S18 C17 55.2(3) . . . . ?
O11 C10 C19 O20 70.4(4) . . . . ?
C9 C10 C19 O20 -171.1(4) . . . . ?
C10 C19 O20 C21 -176.6(5) . . . . ?
C19 O20 C21 C22 -177.3(5) . . . . ?
O20 C21 C22 C23 85.6(8) . . . . ?
O20 C21 C22 C27 -96.4(7) . . . . ?
C27 C22 C23 C24 -3.1(9) . . . . ?
C21 C22 C23 C24 175.0(6) . . . . ?
C22 C23 C24 C25 0.9(10) . . . . ?
C23 C24 C25 C26 2.3(10) . . . . ?
C23 C24 C25 Br28 -173.5(5) . . . . ?
C24 C25 C26 C27 -3.1(8) . . . . ?
Br28 C25 C26 C27 172.7(4) . . . . ?
C23 C22 C27 C26 2.2(8) . . . . ?
C21 C22 C27 C26 -175.8(5) . . . . ?
C25 C26 C27 C22 0.8(8) . . . . ?

loop_
_cod_related_entry_id
_cod_related_entry_database
_cod_related_entry_code
1 ChemSpider 9722435
